data_1503431
loop_
_publ_author_name
'Dogutan, Dilek K.'
'Bediako, D. Kwabena'
'Teets, Thomas S.'
'Schwalbe, Matthias'
'Nocera, Daniel G.'

_publ_section_title
;
 Efficient synthesis of hangman porphyrins.
;
_journal_issue 5
_journal_name_full 'Organic letters'
_journal_page_first 1036
_journal_page_last 1039
_journal_paper_doi 10.1021/ol902947h
_journal_volume 12
_journal_year 2010
_chemical_formula_sum 'C136 H94 F36 N8 O7 Zn2'
_chemical_formula_weight 2766.93
_chemical_name_systematic
; 
 ? 
;
_space_group_IT_number 2
_symmetry_cell_setting triclinic
_symmetry_space_group_name_Hall '-P 1'
_symmetry_space_group_name_H-M 'P -1'
_atom_sites_solution_hydrogens geom
_atom_sites_solution_primary direct
_atom_sites_solution_secondary difmap
_audit_creation_method SHELXL-97
_cell_angle_alpha 86.439(7)
_cell_angle_beta 77.642(7)
_cell_angle_gamma 81.864(8)
_cell_formula_units_Z 2
_cell_length_a 13.8469(12)
_cell_length_b 20.6199(16)
_cell_length_c 28.1033(17)
_cell_measurement_temperature 100(2)
_cell_volume 7755.1(10)
_computing_cell_refinement 'Bruker SAINT'
_computing_data_collection 'Bruker APEX2'
_computing_data_reduction 'Bruker SAINT'
_computing_molecular_graphics 'Bruker SHELXTL'
_computing_publication_material 'Bruker SHELXTL'
_computing_structure_refinement 'SHELXL-97 (Sheldrick, 2008)'
_computing_structure_solution 'SHELXS-97 (Sheldrick, 2008)'
_diffrn_ambient_temperature 100(2)
_diffrn_measured_fraction_theta_full 0.966
_diffrn_measured_fraction_theta_max 0.966
_diffrn_measurement_device_type 'Bruker APEX-II CCD'
_diffrn_measurement_method '\f and \w scans'
_diffrn_radiation_monochromator graphite
_diffrn_radiation_source 'fine-focus sealed tube'
_diffrn_radiation_type CuK\a
_diffrn_radiation_wavelength 1.54178
_diffrn_reflns_av_R_equivalents 0.0000
_diffrn_reflns_av_sigmaI/netI 0.0999
_diffrn_reflns_limit_h_max 16
_diffrn_reflns_limit_h_min -16
_diffrn_reflns_limit_k_max 24
_diffrn_reflns_limit_k_min -24
_diffrn_reflns_limit_l_max 34
_diffrn_reflns_limit_l_min 0
_diffrn_reflns_number 27858
_diffrn_reflns_theta_full 68.98
_diffrn_reflns_theta_max 68.98
_diffrn_reflns_theta_min 1.61
_exptl_absorpt_coefficient_mu 1.194
_exptl_absorpt_correction_T_max 0.7962
_exptl_absorpt_correction_T_min 0.7545
_exptl_absorpt_correction_type multi-scan
_exptl_absorpt_process_details sadabs
_exptl_crystal_colour red
_exptl_crystal_density_diffrn 1.185
_exptl_crystal_density_method 'not measured'
_exptl_crystal_description block
_exptl_crystal_F_000 2812
_exptl_crystal_size_max 0.25
_exptl_crystal_size_mid 0.25
_exptl_crystal_size_min 0.20
_refine_diff_density_max 1.321
_refine_diff_density_min -0.658
_refine_diff_density_rms 0.068
_refine_ls_extinction_method none
_refine_ls_goodness_of_fit_ref 1.037
_refine_ls_hydrogen_treatment mixed
_refine_ls_matrix_type full
_refine_ls_number_parameters 1778
_refine_ls_number_reflns 27858
_refine_ls_number_restraints 293
_refine_ls_restrained_S_all 1.122
_refine_ls_R_factor_all 0.0834
_refine_ls_R_factor_gt 0.0590
_refine_ls_shift/su_max 0.023
_refine_ls_shift/su_mean 0.000
_refine_ls_structure_factor_coef Fsqd
_refine_ls_weighting_details 'calc w=1/[\s^2^(Fo^2^)+(0.0958P)^2^+0.0000P] where P=(Fo^2^+2Fc^2^)/3'
_refine_ls_weighting_scheme calc
_refine_ls_wR_factor_gt 0.1538
_refine_ls_wR_factor_ref 0.1622
_reflns_number_gt 18358
_reflns_number_total 27858
_reflns_threshold_expression >2sigma(I)
_cod_data_source_file ol902947h_si_005.cif
_cod_data_source_block squeeze
_cod_depositor_comments
;
The following automatic conversions were performed:

'_symmetry_cell_setting' value 'Triclinic' changed to 'triclinic'
according to /home/saulius/struct/CIF-dictionaries/cif_core.dic
dictionary named 'cif_core.dic' version 2.4.2 from 2011-04-26.

Automatic conversion script
Id: cif_fix_values 1715 2011-07-08 13:25:40Z adriana 
;
_cod_original_sg_symbol_H-M P-1
_cod_database_code 1503431

loop_
_symmetry_equiv_pos_as_xyz
'x, y, z'
'-x, -y, -z'

loop_
_atom_site_label
_atom_site_type_symbol
_atom_site_fract_x
_atom_site_fract_y
_atom_site_fract_z
_atom_site_U_iso_or_equiv
_atom_site_adp_type
_atom_site_occupancy
_atom_site_symmetry_multiplicity
_atom_site_calc_flag
_atom_site_refinement_flags
_atom_site_disorder_assembly
_atom_site_disorder_group
Zn1 Zn 1.22115(3) 2.22893(2) -0.225712(13) 0.02552(11) Uani 1 1 d . . .
N1 N 1.1893(2) 2.28217(13) -0.16387(9) 0.0293(6) Uani 1 1 d . . .
O1 O 1.39579(17) 2.23745(11) -0.24689(7) 0.0297(5) Uani 1 1 d D . .
H1O H 1.398(3) 2.2714(13) -0.2656(11) 0.036 Uiso 1 1 d D . .
H2O H 1.412(3) 2.2058(13) -0.2656(11) 0.036 Uiso 1 1 d D . .
C1 C 1.1650(3) 2.31160(17) -0.08441(11) 0.0344(8) Uani 1 1 d . . .
H1 H 1.1590 2.3081 -0.0501 0.041 Uiso 1 1 calc R . .
Zn2 Zn 1.55430(3) 2.244701(19) -0.224757(13) 0.02506(11) Uani 1 1 d . . .
O2 O 1.43618(16) 2.01908(10) -0.30655(7) 0.0273(5) Uani 1 1 d . . .
N2 N 1.17932(19) 2.31296(12) -0.26424(9) 0.0262(6) Uani 1 1 d . . .
C2 C 1.1567(3) 2.36715(17) -0.11104(11) 0.0348(8) Uani 1 1 d . . .
H2 H 1.1434 2.4103 -0.0991 0.042 Uiso 1 1 calc R . .
O3 O 1.40159(16) 2.46313(10) -0.30475(7) 0.0272(5) Uani 1 1 d . . .
N3 N 1.21967(18) 2.17500(12) -0.28472(8) 0.0234(5) Uani 1 1 d . . .
C3 C 1.1716(2) 2.34948(16) -0.16160(11) 0.0294(7) Uani 1 1 d . . .
C4 C 1.1642(2) 2.39361(15) -0.20096(11) 0.0272(7) Uani 1 1 d . . .
N4 N 1.22681(19) 2.14349(13) -0.18423(9) 0.0270(6) Uani 1 1 d . . .
F4 F 1.34280(18) 2.60013(13) -0.16715(8) 0.0609(7) Uani 1 1 d . . .
O4 O 1.4342(2) 2.30992(12) -0.39498(9) 0.0465(7) Uani 1 1 d . . .
N5 N 1.5426(2) 2.18453(12) -0.16351(9) 0.0275(6) Uani 1 1 d . . .
O5 O 1.40085(17) 2.33742(11) -0.31825(8) 0.0303(5) Uani 1 1 d D . .
H5O H 1.397(3) 2.3704(12) -0.3041(12) 0.036 Uiso 1 1 d D . .
F5 F 1.21988(18) 2.64728(10) -0.11505(8) 0.0547(6) Uani 1 1 d . . .
C5 C 1.1675(2) 2.37613(15) -0.24901(11) 0.0259(7) Uani 1 1 d . . .
F6 F 1.28980(18) 2.55085(11) -0.09942(8) 0.0543(6) Uani 1 1 d . . .
N6 N 1.51495(19) 2.32567(13) -0.18252(8) 0.0263(6) Uani 1 1 d . . .
C6 C 1.1577(2) 2.42183(16) -0.28898(10) 0.0280(7) Uani 1 1 d . . .
H6 H 1.1505 2.4683 -0.2881 0.034 Uiso 1 1 calc R . .
O6 O 1.4763(2) 2.18003(12) -0.39706(9) 0.0468(7) Uani 1 1 d D . .
H6O H 1.460(3) 2.2174(12) -0.3883(15) 0.056 Uiso 1 1 d D . .
O7 O 1.44831(16) 2.14560(11) -0.31952(7) 0.0300(5) Uani 1 1 d . . .
N7 N 1.60011(18) 2.30572(12) -0.28355(8) 0.0232(5) Uani 1 1 d . . .
C7 C 1.1609(2) 2.38586(16) -0.32828(10) 0.0257(7) Uani 1 1 d . . .
H7 H 1.1549 2.4024 -0.3600 0.031 Uiso 1 1 calc R . .
F7 F 1.3405(5) 2.3145(2) -0.5494(2) 0.073(3) Uani 0.607(10) 1 d PDU A 1
F8 F 1.38622(19) 2.21788(13) -0.51737(9) 0.0683(7) Uani 1 1 d D A 1
F9 F 1.2778(4) 2.2290(3) -0.55666(16) 0.0593(18) Uani 0.607(10) 1 d PDU A 1
F7A F 1.4028(8) 2.3064(4) -0.5213(4) 0.090(4) Uani 0.393(10) 1 d PDU A 2
F9A F 1.3167(8) 2.2832(7) -0.5673(2) 0.101(6) Uani 0.393(10) 1 d PDU A 2
N8 N 1.62593(19) 2.16502(12) -0.26524(8) 0.0245(6) Uani 1 1 d . . .
C8 C 1.1749(2) 2.31815(16) -0.31294(10) 0.0247(7) Uani 1 1 d . . .
C9 C 1.1860(2) 2.26478(15) -0.34373(10) 0.0249(7) Uani 1 1 d . . .
C10 C 1.2066(2) 2.19888(15) -0.32989(10) 0.0251(7) Uani 1 1 d . . .
F10 F 0.9423(3) 2.33073(16) -0.49501(16) 0.1265(16) Uani 1 1 d D . .
F11 F 0.9728(2) 2.41930(12) -0.47427(12) 0.0795(9) Uani 1 1 d D . .
F12 F 0.8977(2) 2.3553(2) -0.42283(12) 0.1260(16) Uani 1 1 d D . .
C11 C 1.2164(2) 2.14464(16) -0.36188(11) 0.0295(7) Uani 1 1 d . . .
H11 H 1.2102 2.1478 -0.3950 0.035 Uiso 1 1 calc R . .
C12 C 1.2358(2) 2.08911(16) -0.33591(11) 0.0281(7) Uani 1 1 d . . .
H12 H 1.2463 2.0458 -0.3473 0.034 Uiso 1 1 calc R . .
C13 C 1.2378(2) 2.10763(15) -0.28726(10) 0.0252(7) Uani 1 1 d . . .
F13 F 0.9947(2) 2.23468(14) 0.10207(9) 0.0748(8) Uani 1 1 d . . .
C14 C 1.2526(2) 2.06326(15) -0.24888(11) 0.0262(7) Uani 1 1 d . . .
C15 C 1.2447(2) 2.08054(15) -0.20048(11) 0.0264(7) Uani 1 1 d . . .
C16 C 1.2470(2) 2.03422(17) -0.16007(11) 0.0312(7) Uani 1 1 d . . .
H16 H 1.2594 1.9878 -0.1616 0.037 Uiso 1 1 calc R . .
F16 F 1.3866(2) 2.04226(13) 0.01007(9) 0.0743(8) Uani 1 1 d . . .
C17 C 1.2281(3) 2.06988(17) -0.11935(11) 0.0338(8) Uani 1 1 d . . .
H17 H 1.2230 2.0530 -0.0868 0.041 Uiso 1 1 calc R . .
F17 F 1.3987(2) 2.12952(13) 0.04475(9) 0.0658(7) Uani 1 1 d . . .
C18 C 1.2170(2) 2.13779(16) -0.13438(11) 0.0278(7) Uani 1 1 d . . .
F18 F 1.3047(2) 2.06016(12) 0.08322(8) 0.0628(7) Uani 1 1 d . . .
C19 C 1.1967(2) 2.19095(17) -0.10303(11) 0.0302(7) Uani 1 1 d . . .
F19 F 1.6137(2) 2.31005(17) 0.09027(8) 0.0864(10) Uani 1 1 d . . .
C20 C 1.1849(2) 2.25747(16) -0.11727(10) 0.0295(7) Uani 1 1 d . . .
F20 F 1.6890(2) 2.34375(17) 0.02017(10) 0.0909(10) Uani 1 1 d . . .
C21 C 1.5500(3) 2.09468(16) -0.11111(11) 0.0331(8) Uani 1 1 d . . .
H21 H 1.5574 2.0503 -0.0996 0.040 Uiso 1 1 calc R . .
F21 F 1.6979(2) 2.24260(18) 0.03933(10) 0.0857(9) Uani 1 1 d . . .
C22 C 1.5264(3) 2.14805(16) -0.08374(12) 0.0341(8) Uani 1 1 d . . .
H22 H 1.5155 2.1484 -0.0492 0.041 Uiso 1 1 calc R . .
F22 F 1.2477(2) 2.36372(14) 0.08540(10) 0.0799(8) Uani 1 1 d . . .
C23 C 1.5205(2) 2.20459(16) -0.11621(11) 0.0290(7) Uani 1 1 d . . .
F23 F 1.2606(2) 2.26042(15) 0.09978(8) 0.0750(8) Uani 1 1 d . . .
C24 C 1.4938(2) 2.26943(16) -0.10150(11) 0.0291(7) Uani 1 1 d . . .
F24 F 1.19587(18) 2.30116(15) 0.04030(8) 0.0705(8) Uani 1 1 d . . .
C25 C 1.4881(2) 2.32558(16) -0.13247(10) 0.0284(7) Uani 1 1 d . . .
F25 F 1.6830(4) 2.19254(15) -0.54592(16) 0.182(3) Uani 1 1 d D . .
F26 F 1.7628(3) 2.2713(2) -0.55965(10) 0.1229(15) Uani 1 1 d D . .
F27 F 1.62143(19) 2.28421(12) -0.51636(8) 0.0612(7) Uani 1 1 d D . .
C26 C 1.4572(3) 2.39169(16) -0.11624(11) 0.0313(7) Uani 1 1 d . . .
H26 H 1.4349 2.4048 -0.0835 0.038 Uiso 1 1 calc R . .
C27 C 1.4660(3) 2.43113(16) -0.15626(11) 0.0307(7) Uani 1 1 d . . .
H27 H 1.4496 2.4774 -0.1572 0.037 Uiso 1 1 calc R . .
C28 C 1.5052(2) 2.38999(15) -0.19803(10) 0.0248(7) Uani 1 1 d . . .
F28 F 2.03857(19) 2.1435(2) -0.42470(11) 0.1121(14) Uani 1 1 d . . .
C29 C 1.5339(2) 2.41277(15) -0.24627(11) 0.0265(7) Uani 1 1 d . . .
F29 F 2.00752(18) 2.08366(12) -0.47684(11) 0.0715(8) Uani 1 1 d . . .
C30 C 1.5833(2) 2.37267(15) -0.28540(10) 0.0247(7) Uani 1 1 d . . .
C31 C 1.6251(2) 2.39719(16) -0.33314(11) 0.0291(7) Uani 1 1 d . . .
H31 H 1.6236 2.4419 -0.3437 0.035 Uiso 1 1 calc R . .
F31 F 1.84003(18) 1.84295(15) -0.17051(8) 0.0738(8) Uani 1 1 d . . .
C32 C 1.6670(2) 2.34472(15) -0.36014(11) 0.0283(7) Uani 1 1 d . . .
H32 H 1.7009 2.3456 -0.3933 0.034 Uiso 1 1 calc R . .
F32 F 1.85594(19) 1.87677(12) -0.24411(8) 0.0667(7) Uani 1 1 d . . .
C33 C 1.6508(2) 2.28713(15) -0.32944(10) 0.0258(7) Uani 1 1 d . . .
C34 C 1.6822(2) 2.22253(15) -0.34367(10) 0.0233(6) Uani 1 1 d . . .
F34 F 1.45275(18) 1.82389(11) -0.10966(10) 0.0679(7) Uani 1 1 d . . .
C35 C 1.6682(2) 2.16620(15) -0.31399(10) 0.0248(7) Uani 1 1 d . . .
F35 F 1.37292(18) 1.87251(12) -0.16228(9) 0.0604(6) Uani 1 1 d . . .
C36 C 1.6938(2) 2.09939(15) -0.33032(11) 0.0265(7) Uani 1 1 d . . .
H36 H 1.7239 2.0862 -0.3625 0.032 Uiso 1 1 calc R . .
F36 F 1.37414(18) 1.92045(11) -0.09749(8) 0.0561(6) Uani 1 1 d . . .
C37 C 1.6671(2) 2.05975(16) -0.29165(11) 0.0273(7) Uani 1 1 d . . .
H37 H 1.6744 2.0132 -0.2914 0.033 Uiso 1 1 calc R . .
C38 C 1.6253(2) 2.10031(15) -0.25054(11) 0.0246(7) Uani 1 1 d . . .
C39 C 1.5943(2) 2.07772(16) -0.20211(10) 0.0269(7) Uani 1 1 d . . .
C40 C 1.5621(2) 2.11755(16) -0.16130(11) 0.0291(7) Uani 1 1 d . . .
C41 C 1.4089(2) 2.35354(15) -0.36296(11) 0.0259(7) Uani 1 1 d . . .
C42 C 1.3867(2) 2.42234(15) -0.38010(10) 0.0249(7) Uani 1 1 d . . .
C43 C 1.3635(2) 2.43468(15) -0.42610(11) 0.0254(7) Uani 1 1 d . . .
H43 H 1.3651 2.3987 -0.4460 0.031 Uiso 1 1 calc R . .
C44 C 1.3381(2) 2.49770(16) -0.44367(11) 0.0278(7) Uani 1 1 d . . .
C45 C 1.3379(2) 2.54960(16) -0.41371(11) 0.0279(7) Uani 1 1 d . . .
H45 H 1.3217 2.5932 -0.4253 0.034 Uiso 1 1 calc R . .
C46 C 1.3604(2) 2.53978(15) -0.36780(11) 0.0262(7) Uani 1 1 d . . .
C47 C 1.3555(3) 2.59546(15) -0.33270(11) 0.0293(7) Uani 1 1 d . . .
C48 C 1.4343(2) 2.57462(15) -0.30207(11) 0.0277(7) Uani 1 1 d . . .
C49 C 1.4839(2) 2.61763(16) -0.28338(11) 0.0286(7) Uani 1 1 d . . .
H49 H 1.4737 2.6628 -0.2925 0.034 Uiso 1 1 calc R . .
C50 C 1.5480(2) 2.59744(16) -0.25173(11) 0.0291(7) Uani 1 1 d . . .
C51 C 1.5636(2) 2.53094(15) -0.23955(11) 0.0282(7) Uani 1 1 d . . .
H51 H 1.6081 2.5160 -0.2185 0.034 Uiso 1 1 calc R . .
C52 C 1.5151(2) 2.48518(15) -0.25768(10) 0.0261(7) Uani 1 1 d . . .
C53 C 1.4513(2) 2.50856(15) -0.28791(10) 0.0256(7) Uani 1 1 d . . .
C54 C 1.3824(2) 2.47608(15) -0.35110(10) 0.0232(6) Uani 1 1 d . . .
C56 C 1.4774(2) 2.13483(16) -0.36438(11) 0.0276(7) Uani 1 1 d . . .
C57 C 1.5141(2) 2.06700(15) -0.38176(11) 0.0261(7) Uani 1 1 d . . .
C58 C 1.5751(2) 2.05943(15) -0.42784(11) 0.0255(7) Uani 1 1 d . . .
H58 H 1.5879 2.0973 -0.4480 0.031 Uiso 1 1 calc R . .
C59 C 1.6179(2) 1.99775(16) -0.44543(11) 0.0273(7) Uani 1 1 d . . .
C60 C 1.5938(2) 1.94332(15) -0.41582(11) 0.0266(7) Uani 1 1 d . . .
H60 H 1.6202 1.9009 -0.4277 0.032 Uiso 1 1 calc R . .
C61 C 1.5325(2) 1.94823(15) -0.36930(11) 0.0276(7) Uani 1 1 d . . .
C62 C 1.5085(3) 1.88989(16) -0.33447(11) 0.0307(7) Uani 1 1 d . . .
C63 C 1.4022(2) 1.90728(16) -0.30485(11) 0.0280(7) Uani 1 1 d . . .
C64 C 1.3355(2) 1.86246(16) -0.28841(11) 0.0296(7) Uani 1 1 d . . .
H64 H 1.3537 1.8183 -0.2979 0.035 Uiso 1 1 calc R . .
C65 C 1.2430(3) 1.88028(16) -0.25846(11) 0.0308(7) Uani 1 1 d . . .
C66 C 1.2171(2) 1.94521(16) -0.24499(11) 0.0310(7) Uani 1 1 d . . .
H66 H 1.1545 1.9576 -0.2240 0.037 Uiso 1 1 calc R . .
C67 C 1.2800(2) 1.99257(16) -0.26123(11) 0.0275(7) Uani 1 1 d . . .
C68 C 1.3723(2) 1.97175(15) -0.29104(10) 0.0256(7) Uani 1 1 d . . .
C69 C 1.4949(2) 2.01110(15) -0.35298(11) 0.0257(7) Uani 1 1 d . . .
C70 C 1.1446(2) 2.46498(16) -0.19039(10) 0.0291(7) Uani 1 1 d . . .
C71 C 1.2097(2) 2.49423(16) -0.16960(11) 0.0309(7) Uani 1 1 d . . .
H71 H 1.2689 2.4690 -0.1634 0.037 Uiso 1 1 calc R . .
C72 C 1.1888(3) 2.56031(16) -0.15767(11) 0.0318(7) Uani 1 1 d . . .
C73 C 1.1042(3) 2.59838(17) -0.16708(11) 0.0325(8) Uani 1 1 d . . .
H73 H 1.0902 2.6432 -0.1588 0.039 Uiso 1 1 calc R . .
C74 C 1.0402(3) 2.57021(17) -0.18873(12) 0.0353(8) Uani 1 1 d . B .
C75 C 1.0586(3) 2.50377(17) -0.19968(11) 0.0327(8) Uani 1 1 d . . .
H75 H 1.0127 2.4849 -0.2135 0.039 Uiso 1 1 calc R . .
C76 C 1.2501(3) 2.26516(16) -0.43446(11) 0.0318(8) Uani 1 1 d . . .
H76 H 1.3129 2.2441 -0.4295 0.038 Uiso 1 1 calc R . .
C77 C 1.2358(3) 2.28038(16) -0.48193(12) 0.0377(8) Uani 1 1 d . A .
C78 C 1.1451(3) 2.31066(17) -0.48993(12) 0.0394(9) Uani 1 1 d . . .
H78 H 1.1359 2.3209 -0.5222 0.047 Uiso 1 1 calc R . .
C79 C 1.0682(3) 2.32589(17) -0.45088(12) 0.0362(8) Uani 1 1 d . . .
C80 C 1.0816(3) 2.31112(16) -0.40323(11) 0.0305(7) Uani 1 1 d . . .
H80 H 1.0277 2.3220 -0.3765 0.037 Uiso 1 1 calc R . .
C81 C 1.1730(2) 2.28064(15) -0.39443(11) 0.0277(7) Uani 1 1 d . . .
C82 C 1.0929(3) 2.19333(18) -0.01858(12) 0.0400(9) Uani 1 1 d . . .
H82 H 1.0389 2.2157 -0.0315 0.048 Uiso 1 1 calc R . .
C83 C 1.0806(3) 2.1794(2) 0.03136(13) 0.0495(10) Uani 1 1 d . . .
C84 C 1.1568(3) 2.1447(2) 0.05066(13) 0.0487(10) Uani 1 1 d . . .
H84 H 1.1471 2.1344 0.0846 0.058 Uiso 1 1 calc R . .
C85 C 1.2476(3) 2.12514(19) 0.02012(12) 0.0422(9) Uani 1 1 d . . .
C86 C 1.2615(3) 2.14105(17) -0.03034(12) 0.0365(8) Uani 1 1 d . . .
H86 H 1.3244 2.1287 -0.0511 0.044 Uiso 1 1 calc R . .
C87 C 1.1837(3) 2.17471(16) -0.04958(11) 0.0328(8) Uani 1 1 d . . .
C88 C 1.4779(3) 2.28068(16) -0.04786(11) 0.0314(7) Uani 1 1 d . . .
C89 C 1.5587(3) 2.28380(18) -0.02684(12) 0.0382(8) Uani 1 1 d . . .
H89 H 1.6240 2.2784 -0.0466 0.046 Uiso 1 1 calc R . .
C90 C 1.5464(3) 2.29479(18) 0.02302(12) 0.0402(9) Uani 1 1 d . . .
C91 C 1.4515(3) 2.30107(17) 0.05201(12) 0.0377(8) Uani 1 1 d . . .
H91 H 1.4419 2.3075 0.0860 0.045 Uiso 1 1 calc R . .
C92 C 1.3712(3) 2.29790(17) 0.03114(12) 0.0377(8) Uani 1 1 d . . .
C93 C 1.3821(3) 2.28708(17) -0.01851(12) 0.0367(8) Uani 1 1 d . . .
H93 H 1.3255 2.2841 -0.0320 0.044 Uiso 1 1 calc R . .
C94 C 1.7390(2) 2.21304(15) -0.39571(11) 0.0258(7) Uani 1 1 d . . .
C95 C 1.6925(3) 2.23168(16) -0.43471(11) 0.0312(7) Uani 1 1 d . . .
H95 H 1.6247 2.2509 -0.4290 0.037 Uiso 1 1 calc R . .
C96 C 1.7472(3) 2.22166(16) -0.48268(11) 0.0361(8) Uani 1 1 d . . .
C97 C 1.8450(3) 2.19334(17) -0.49103(13) 0.0389(9) Uani 1 1 d . . .
H97 H 1.8813 2.1866 -0.5235 0.047 Uiso 1 1 calc R . .
C98 C 1.8903(3) 2.17461(17) -0.45221(12) 0.0339(8) Uani 1 1 d . . .
C99 C 1.8370(2) 2.18402(16) -0.40435(11) 0.0303(7) Uani 1 1 d . . .
H99 H 1.8683 2.1704 -0.3778 0.036 Uiso 1 1 calc R . .
C100 C 1.6010(3) 2.00533(16) -0.19198(11) 0.0294(7) Uani 1 1 d . . .
C101 C 1.5168(3) 1.97726(16) -0.16832(11) 0.0315(7) Uani 1 1 d . . .
H101 H 1.4545 2.0043 -0.1600 0.038 Uiso 1 1 calc R . .
C102 C 1.5224(3) 1.91079(17) -0.15680(12) 0.0337(8) Uani 1 1 d . . .
C103 C 1.6119(3) 1.87048(17) -0.16930(12) 0.0345(8) Uani 1 1 d . . .
H103 H 1.6157 1.8249 -0.1612 0.041 Uiso 1 1 calc R . .
C104 C 1.6960(3) 1.89701(16) -0.19381(11) 0.0321(8) Uani 1 1 d . . .
C105 C 1.6906(3) 1.96423(16) -0.20403(11) 0.0306(7) Uani 1 1 d . . .
H105 H 1.7492 1.9823 -0.2195 0.037 Uiso 1 1 calc R . .
C106 C 1.5999(3) 2.64817(17) -0.23199(13) 0.0365(8) Uani 1 1 d . . .
C107 C 1.6821(4) 2.6701(2) -0.27319(16) 0.0676(14) Uani 1 1 d . . .
H10A H 1.6530 2.6873 -0.3010 0.101 Uiso 1 1 calc R . .
H10B H 1.7328 2.6325 -0.2832 0.101 Uiso 1 1 calc R . .
H10C H 1.7129 2.7043 -0.2616 0.101 Uiso 1 1 calc R . .
C108 C 1.6427(3) 2.6203(2) -0.18798(16) 0.0543(11) Uani 1 1 d . . .
H10D H 1.6895 2.5806 -0.1972 0.081 Uiso 1 1 calc R . .
H10E H 1.5884 2.6094 -0.1614 0.081 Uiso 1 1 calc R . .
H10F H 1.6777 2.6529 -0.1772 0.081 Uiso 1 1 calc R . .
C109 C 1.5245(3) 2.70820(18) -0.21432(15) 0.0473(10) Uani 1 1 d . . .
H10G H 1.4696 2.6942 -0.1894 0.071 Uiso 1 1 calc R . .
H10H H 1.4980 2.7295 -0.2419 0.071 Uiso 1 1 calc R . .
H10I H 1.5576 2.7392 -0.2005 0.071 Uiso 1 1 calc R . .
C110 C 1.3074(3) 2.50722(16) -0.49335(11) 0.0311(7) Uani 1 1 d . . .
C111 C 1.2858(3) 2.57902(18) -0.50796(13) 0.0429(9) Uani 1 1 d . . .
H11A H 1.2352 2.6013 -0.4821 0.064 Uiso 1 1 calc R . .
H11B H 1.2611 2.5827 -0.5383 0.064 Uiso 1 1 calc R . .
H11C H 1.3471 2.5994 -0.5128 0.064 Uiso 1 1 calc R . .
C112 C 1.3917(3) 2.4748(2) -0.53318(12) 0.0430(9) Uani 1 1 d . . .
H11D H 1.4493 2.4990 -0.5381 0.064 Uiso 1 1 calc R . .
H11E H 1.3682 2.4754 -0.5637 0.064 Uiso 1 1 calc R . .
H11F H 1.4112 2.4293 -0.5231 0.064 Uiso 1 1 calc R . .
C113 C 1.2126(3) 2.47476(18) -0.49009(13) 0.0397(9) Uani 1 1 d . . .
H11G H 1.1945 2.4778 -0.5221 0.060 Uiso 1 1 calc R . .
H11H H 1.1578 2.4973 -0.4662 0.060 Uiso 1 1 calc R . .
H11I H 1.2250 2.4286 -0.4799 0.060 Uiso 1 1 calc R . .
C114 C 1.1734(3) 1.82703(17) -0.24116(13) 0.0385(8) Uani 1 1 d . . .
C115 C 1.0765(3) 1.8551(2) -0.20841(16) 0.0540(11) Uani 1 1 d . . .
H11J H 1.0909 1.8730 -0.1796 0.081 Uiso 1 1 calc R . .
H11K H 1.0341 1.8204 -0.1983 0.081 Uiso 1 1 calc R . .
H11L H 1.0419 1.8901 -0.2263 0.081 Uiso 1 1 calc R . .
C116 C 1.1485(3) 1.7992(2) -0.28612(15) 0.0516(10) Uani 1 1 d . . .
H11M H 1.1132 1.8343 -0.3035 0.077 Uiso 1 1 calc R . .
H11N H 1.1062 1.7646 -0.2756 0.077 Uiso 1 1 calc R . .
H11O H 1.2104 1.7811 -0.3078 0.077 Uiso 1 1 calc R . .
C117 C 1.2261(3) 1.77153(19) -0.21339(15) 0.0471(10) Uani 1 1 d . . .
H11P H 1.1815 1.7383 -0.2020 0.071 Uiso 1 1 calc R . .
H11Q H 1.2439 1.7893 -0.1853 0.071 Uiso 1 1 calc R . .
H11R H 1.2868 1.7515 -0.2351 0.071 Uiso 1 1 calc R . .
C118 C 1.6899(2) 1.99340(16) -0.49547(11) 0.0302(7) Uani 1 1 d . . .
C119 C 1.7261(3) 1.92206(17) -0.50985(13) 0.0420(9) Uani 1 1 d . . .
H11S H 1.7722 1.9213 -0.5416 0.063 Uiso 1 1 calc R . .
H11T H 1.6687 1.9002 -0.5118 0.063 Uiso 1 1 calc R . .
H11U H 1.7604 1.8992 -0.4853 0.063 Uiso 1 1 calc R . .
C120 C 1.6378(3) 2.02744(19) -0.53508(12) 0.0385(8) Uani 1 1 d . . .
H12A H 1.6153 2.0735 -0.5272 0.058 Uiso 1 1 calc R . .
H12B H 1.5803 2.0056 -0.5367 0.058 Uiso 1 1 calc R . .
H12C H 1.6847 2.0250 -0.5667 0.058 Uiso 1 1 calc R . .
C121 C 1.7807(3) 2.02674(18) -0.49250(12) 0.0369(8) Uani 1 1 d . . .
H12D H 1.7586 2.0723 -0.4831 0.055 Uiso 1 1 calc R . .
H12E H 1.8265 2.0259 -0.5244 0.055 Uiso 1 1 calc R . .
H12F H 1.8149 2.0034 -0.4681 0.055 Uiso 1 1 calc R . .
C122 C 1.5210(3) 1.82608(16) -0.36130(13) 0.0401(9) Uani 1 1 d . . .
H12G H 1.5904 1.8161 -0.3788 0.060 Uiso 1 1 calc R . .
H12H H 1.4768 1.8308 -0.3846 0.060 Uiso 1 1 calc R . .
H12I H 1.5038 1.7903 -0.3377 0.060 Uiso 1 1 calc R . .
C123 C 1.5801(3) 1.88204(18) -0.29826(13) 0.0365(8) Uani 1 1 d . . .
H12J H 1.6493 1.8746 -0.3164 0.055 Uiso 1 1 calc R . .
H12K H 1.5662 1.8446 -0.2758 0.055 Uiso 1 1 calc R . .
H12L H 1.5701 1.9220 -0.2797 0.055 Uiso 1 1 calc R . .
C125 C 1.2596(3) 2.59002(18) -0.13485(13) 0.0397(9) Uani 1 1 d . . .
C126 C 1.3198(4) 2.26500(19) -0.52442(13) 0.0559(12) Uani 1 1 d D . .
C127 C 0.9703(3) 2.3590(2) -0.45938(14) 0.0460(10) Uani 1 1 d D . .
C128 C 0.9830(4) 2.2013(3) 0.06486(15) 0.0654(13) Uani 1 1 d . . .
C129 C 1.3339(4) 2.0898(2) 0.03964(13) 0.0521(11) Uani 1 1 d . . .
C130 C 1.6352(4) 2.2985(3) 0.04316(14) 0.0571(12) Uani 1 1 d . . .
C131 C 1.2691(3) 2.3053(2) 0.06345(13) 0.0505(10) Uani 1 1 d . . .
C132 C 1.6983(4) 2.2401(2) -0.52472(13) 0.0617(14) Uani 1 1 d D . .
C133 C 1.9968(3) 2.1433(2) -0.46200(14) 0.0463(10) Uani 1 1 d . . .
C134 C 1.7923(3) 1.85303(19) -0.20658(13) 0.0422(9) Uani 1 1 d . . .
C135 C 1.4307(3) 1.88210(18) -0.13092(14) 0.0424(9) Uani 1 1 d . . .
F33 F 1.7804(2) 1.79414(13) -0.21792(15) 0.0993(11) Uani 1 1 d . . .
C137 C 1.2523(3) 2.60321(18) -0.29837(12) 0.0390(9) Uani 1 1 d . . .
H13A H 1.2490 2.6375 -0.2752 0.059 Uiso 1 1 calc R . .
H13B H 1.2414 2.5617 -0.2805 0.059 Uiso 1 1 calc R . .
H13C H 1.2007 2.6154 -0.3175 0.059 Uiso 1 1 calc R . .
F14 F 0.9197(2) 2.2401(2) 0.04241(10) 0.1143(14) Uani 1 1 d . . .
F15 F 0.9356(2) 2.15092(19) 0.08456(10) 0.1009(11) Uani 1 1 d . . .
F30 F 2.0528(2) 2.17550(15) -0.49775(14) 0.1066(13) Uani 1 1 d . . .
C136 C 1.3724(3) 2.66041(16) -0.36079(13) 0.0424(9) Uani 1 1 d . . .
H13D H 1.4400 2.6564 -0.3810 0.064 Uiso 1 1 calc R . .
H13E H 1.3644 2.6954 -0.3377 0.064 Uiso 1 1 calc R . .
H13F H 1.3237 2.6709 -0.3817 0.064 Uiso 1 1 calc R . .
F1 F 0.9615(9) 2.6296(7) -0.2456(2) 0.157(5) Uani 0.706(17) 1 d PDU B 1
F2 F 0.9233(6) 2.6633(3) -0.1747(3) 0.069(2) Uani 0.706(17) 1 d PDU B 1
F3 F 0.8701(5) 2.5787(3) -0.1877(7) 0.133(5) Uani 0.706(17) 1 d PDU B 1
F1A F 0.9852(13) 2.6552(10) -0.2387(6) 0.097(7) Uani 0.294(17) 1 d PDU B 2
F2A F 0.8921(15) 2.6480(13) -0.1704(6) 0.113(10) Uani 0.294(17) 1 d PDU B 2
F3A F 0.9007(12) 2.5818(6) -0.2272(7) 0.068(5) Uani 0.294(17) 1 d PDU B 2
C124 C 0.9514(3) 2.6119(2) -0.20197(16) 0.0562(12) Uani 1 1 d D . .

loop_
_atom_site_aniso_label
_atom_site_aniso_U_11
_atom_site_aniso_U_22
_atom_site_aniso_U_33
_atom_site_aniso_U_23
_atom_site_aniso_U_13
_atom_site_aniso_U_12
Zn1 0.0350(2) 0.0249(2) 0.0164(2) -0.00284(17) -0.00667(15) -0.00011(18)
N1 0.0394(16) 0.0284(15) 0.0207(13) -0.0021(12) -0.0087(11) -0.0017(12)
O1 0.0434(14) 0.0267(12) 0.0187(11) -0.0007(9) -0.0058(9) -0.0047(11)
C1 0.047(2) 0.036(2) 0.0196(16) -0.0089(15) -0.0059(13) -0.0019(16)
Zn2 0.0358(2) 0.0230(2) 0.0159(2) 0.00103(17) -0.00596(15) -0.00223(18)
O2 0.0358(13) 0.0243(11) 0.0211(10) -0.0040(9) -0.0034(8) -0.0040(10)
N2 0.0309(15) 0.0258(14) 0.0212(13) -0.0024(11) -0.0070(10) 0.0017(11)
C2 0.050(2) 0.0326(19) 0.0209(16) -0.0073(15) -0.0084(14) 0.0039(16)
O3 0.0420(13) 0.0200(11) 0.0206(10) 0.0014(9) -0.0097(9) -0.0033(10)
N3 0.0291(14) 0.0228(13) 0.0183(12) -0.0015(11) -0.0070(10) 0.0000(11)
C3 0.0382(19) 0.0264(17) 0.0224(16) -0.0055(14) -0.0078(13) 0.0039(14)
C4 0.0278(17) 0.0261(17) 0.0274(16) -0.0048(14) -0.0069(12) 0.0010(14)
N4 0.0357(15) 0.0259(14) 0.0195(13) -0.0027(11) -0.0083(10) 0.0007(12)
F4 0.0539(15) 0.0787(17) 0.0553(14) -0.0211(13) -0.0048(11) -0.0280(13)
O4 0.0748(19) 0.0303(13) 0.0379(14) -0.0111(12) -0.0292(12) 0.0123(13)
N5 0.0402(16) 0.0235(14) 0.0193(13) 0.0011(11) -0.0082(10) -0.0042(12)
O5 0.0415(14) 0.0231(12) 0.0255(12) 0.0021(10) -0.0093(9) 0.0005(11)
F5 0.0639(15) 0.0393(12) 0.0670(15) -0.0254(11) -0.0247(12) -0.0002(11)
C5 0.0300(17) 0.0236(16) 0.0239(15) -0.0023(13) -0.0057(12) -0.0020(13)
F6 0.0739(16) 0.0473(13) 0.0522(13) -0.0110(11) -0.0358(12) -0.0040(12)
N6 0.0375(15) 0.0259(14) 0.0156(12) 0.0031(11) -0.0075(10) -0.0027(12)
C6 0.0361(18) 0.0246(17) 0.0233(15) 0.0000(14) -0.0074(12) -0.0025(14)
O6 0.0608(18) 0.0233(13) 0.0418(15) 0.0030(12) 0.0107(12) 0.0088(12)
O7 0.0354(13) 0.0305(12) 0.0245(11) -0.0092(10) -0.0075(9) 0.0002(10)
N7 0.0281(14) 0.0237(14) 0.0175(12) 0.0011(11) -0.0059(9) -0.0012(11)
C7 0.0274(16) 0.0326(18) 0.0184(14) -0.0013(14) -0.0077(11) -0.0032(14)
F7 0.119(5) 0.034(2) 0.041(4) 0.007(2) 0.032(4) -0.003(3)
F8 0.0641(17) 0.0709(17) 0.0517(14) 0.0113(13) 0.0086(11) 0.0150(14)
F9 0.082(3) 0.061(3) 0.032(2) -0.022(2) -0.0100(19) 0.005(2)
F7A 0.108(8) 0.071(5) 0.070(6) -0.028(5) 0.051(5) -0.037(5)
F9A 0.107(8) 0.147(15) 0.016(4) 0.002(5) 0.005(4) 0.062(9)
N8 0.0303(14) 0.0253(14) 0.0184(12) 0.0024(11) -0.0073(10) -0.0039(11)
C8 0.0238(16) 0.0319(18) 0.0189(14) -0.0025(13) -0.0057(11) -0.0023(13)
C9 0.0265(16) 0.0287(17) 0.0186(14) -0.0017(13) -0.0061(11) 0.0018(13)
C10 0.0301(17) 0.0294(17) 0.0164(14) -0.0027(13) -0.0062(11) -0.0030(14)
F10 0.146(3) 0.088(2) 0.189(4) -0.029(2) -0.143(3) 0.015(2)
F11 0.0569(16) 0.0463(15) 0.135(3) 0.0270(16) -0.0341(16) 0.0020(12)
F12 0.0379(16) 0.222(4) 0.102(2) 0.094(3) -0.0206(15) 0.003(2)
C11 0.0344(18) 0.0331(18) 0.0219(15) -0.0067(14) -0.0077(12) -0.0017(15)
C12 0.0385(19) 0.0224(16) 0.0252(16) -0.0057(14) -0.0096(13) -0.0029(14)
C13 0.0259(16) 0.0279(17) 0.0224(15) -0.0014(14) -0.0072(12) -0.0015(13)
F13 0.083(2) 0.088(2) 0.0432(14) -0.0162(14) 0.0079(12) -0.0049(16)
C14 0.0258(16) 0.0271(17) 0.0238(15) -0.0010(14) -0.0029(12) -0.0005(13)
C15 0.0303(17) 0.0249(17) 0.0226(15) -0.0009(14) -0.0047(12) -0.0004(14)
C16 0.0381(19) 0.0303(18) 0.0243(16) 0.0016(14) -0.0068(13) -0.0023(15)
F16 0.097(2) 0.0760(18) 0.0457(14) -0.0074(13) -0.0308(13) 0.0287(16)
C17 0.043(2) 0.0366(19) 0.0208(16) 0.0004(15) -0.0057(13) -0.0051(16)
F17 0.0703(17) 0.0716(17) 0.0646(16) 0.0163(14) -0.0351(13) -0.0162(14)
C18 0.0331(18) 0.0296(18) 0.0211(15) 0.0023(14) -0.0075(12) -0.0039(14)
F18 0.0852(18) 0.0692(16) 0.0349(12) 0.0186(12) -0.0210(11) -0.0096(14)
C19 0.0345(18) 0.0347(19) 0.0213(15) -0.0025(14) -0.0065(12) -0.0026(15)
F19 0.088(2) 0.151(3) 0.0358(13) -0.0089(16) -0.0217(12) -0.053(2)
C20 0.0385(19) 0.0318(18) 0.0175(15) -0.0043(14) -0.0066(12) 0.0003(15)
F20 0.105(2) 0.132(3) 0.0630(17) 0.0246(18) -0.0398(16) -0.083(2)
C21 0.051(2) 0.0224(17) 0.0258(17) 0.0051(14) -0.0098(14) -0.0051(15)
F21 0.0615(18) 0.133(3) 0.0712(18) 0.0091(19) -0.0318(14) -0.0200(19)
C22 0.050(2) 0.0317(19) 0.0213(16) 0.0038(15) -0.0080(14) -0.0090(16)
F22 0.084(2) 0.083(2) 0.0648(17) -0.0369(15) 0.0028(14) 0.0037(16)
C23 0.0390(19) 0.0295(18) 0.0194(15) 0.0008(14) -0.0089(12) -0.0045(15)
F23 0.0690(17) 0.108(2) 0.0383(13) 0.0223(15) 0.0034(11) -0.0113(16)
C24 0.0349(18) 0.0348(19) 0.0186(15) -0.0030(14) -0.0062(12) -0.0055(15)
F24 0.0502(15) 0.126(2) 0.0344(12) -0.0149(14) -0.0038(10) -0.0095(15)
C25 0.0397(19) 0.0290(17) 0.0166(15) -0.0025(14) -0.0066(12) -0.0034(15)
F25 0.383(7) 0.0533(19) 0.180(4) -0.037(2) -0.241(5) 0.031(3)
F26 0.108(3) 0.183(4) 0.0445(16) 0.050(2) 0.0064(16) 0.037(3)
F27 0.0725(17) 0.0639(16) 0.0507(14) -0.0105(12) -0.0326(12) 0.0132(13)
C26 0.043(2) 0.0316(18) 0.0194(15) -0.0052(14) -0.0055(13) -0.0041(15)
C27 0.046(2) 0.0246(17) 0.0222(16) -0.0005(14) -0.0101(13) -0.0025(15)
C28 0.0314(17) 0.0253(17) 0.0207(15) -0.0012(13) -0.0104(12) -0.0055(14)
F28 0.0397(15) 0.204(4) 0.094(2) -0.088(2) -0.0254(14) 0.0339(19)
C29 0.0313(17) 0.0263(17) 0.0230(15) 0.0008(14) -0.0085(12) -0.0042(14)
F29 0.0477(15) 0.0433(14) 0.122(2) -0.0356(15) -0.0165(14) 0.0111(11)
C30 0.0317(17) 0.0241(16) 0.0208(15) 0.0034(13) -0.0110(12) -0.0053(14)
C31 0.0393(19) 0.0210(16) 0.0278(16) 0.0018(14) -0.0097(13) -0.0034(14)
F31 0.0499(15) 0.122(2) 0.0413(13) 0.0109(15) -0.0136(10) 0.0174(15)
C32 0.0386(19) 0.0262(17) 0.0175(14) 0.0005(13) -0.0021(12) -0.0021(14)
F32 0.0716(17) 0.0653(16) 0.0410(13) 0.0137(12) 0.0106(11) 0.0253(13)
C33 0.0283(17) 0.0280(17) 0.0215(15) 0.0012(14) -0.0078(12) -0.0020(14)
C34 0.0228(15) 0.0250(16) 0.0213(15) -0.0006(13) -0.0046(11) -0.0006(13)
F34 0.0600(16) 0.0448(14) 0.096(2) 0.0390(14) -0.0158(14) -0.0157(12)
C35 0.0247(16) 0.0282(17) 0.0203(15) -0.0016(13) -0.0060(11) 0.0030(13)
F35 0.0569(15) 0.0574(15) 0.0770(17) 0.0065(13) -0.0275(12) -0.0249(12)
C36 0.0331(18) 0.0248(16) 0.0215(15) -0.0006(14) -0.0071(12) -0.0011(14)
F36 0.0603(15) 0.0500(14) 0.0522(14) 0.0115(12) 0.0039(11) -0.0168(12)
C37 0.0336(18) 0.0221(16) 0.0287(16) -0.0009(14) -0.0118(13) -0.0044(14)
C38 0.0296(17) 0.0218(16) 0.0244(15) 0.0019(13) -0.0107(12) -0.0031(13)
C39 0.0332(18) 0.0272(17) 0.0202(15) 0.0028(13) -0.0067(12) -0.0032(14)
C40 0.0364(19) 0.0284(18) 0.0248(16) 0.0035(14) -0.0100(13) -0.0084(15)
C41 0.0318(17) 0.0205(16) 0.0258(16) 0.0016(14) -0.0069(12) -0.0046(13)
C42 0.0241(16) 0.0257(16) 0.0231(15) -0.0014(13) -0.0031(11) 0.0000(13)
C43 0.0304(17) 0.0232(16) 0.0228(15) -0.0024(13) -0.0057(12) -0.0029(13)
C44 0.0297(17) 0.0311(18) 0.0234(16) 0.0017(14) -0.0071(12) -0.0058(14)
C45 0.0312(17) 0.0236(16) 0.0299(17) 0.0034(14) -0.0098(13) -0.0030(14)
C46 0.0290(17) 0.0252(17) 0.0266(16) -0.0007(14) -0.0101(12) -0.0048(14)
C47 0.043(2) 0.0214(16) 0.0261(16) -0.0013(14) -0.0144(13) -0.0010(14)
C48 0.0372(18) 0.0236(17) 0.0225(15) -0.0006(14) -0.0077(13) -0.0020(14)
C49 0.0376(19) 0.0209(16) 0.0272(16) 0.0020(14) -0.0081(13) -0.0025(14)
C50 0.0368(19) 0.0263(17) 0.0242(16) -0.0034(14) -0.0056(13) -0.0046(14)
C51 0.0357(18) 0.0265(17) 0.0244(16) -0.0018(14) -0.0109(13) -0.0032(14)
C52 0.0326(17) 0.0258(17) 0.0180(14) -0.0002(13) -0.0022(12) -0.0022(14)
C53 0.0342(18) 0.0226(16) 0.0208(15) -0.0044(13) -0.0062(12) -0.0047(14)
C54 0.0268(16) 0.0242(16) 0.0187(14) 0.0003(13) -0.0058(11) -0.0024(13)
C56 0.0296(17) 0.0250(17) 0.0285(17) -0.0025(15) -0.0078(12) -0.0016(14)
C57 0.0320(17) 0.0228(16) 0.0251(15) -0.0042(14) -0.0111(12) 0.0000(13)
C58 0.0313(17) 0.0231(16) 0.0233(15) 0.0004(13) -0.0092(12) -0.0029(13)
C59 0.0259(16) 0.0307(18) 0.0257(16) -0.0050(14) -0.0074(12) -0.0002(14)
C60 0.0301(17) 0.0231(16) 0.0260(16) -0.0054(14) -0.0066(12) 0.0015(13)
C61 0.0327(18) 0.0245(17) 0.0271(16) -0.0045(14) -0.0099(13) -0.0016(14)
C62 0.040(2) 0.0238(17) 0.0267(16) -0.0032(14) -0.0059(13) 0.0002(15)
C63 0.0342(18) 0.0265(17) 0.0240(16) 0.0008(14) -0.0096(13) -0.0019(14)
C64 0.0405(19) 0.0228(16) 0.0257(16) -0.0004(14) -0.0091(13) -0.0017(15)
C65 0.0384(19) 0.0286(18) 0.0272(16) 0.0032(15) -0.0100(13) -0.0073(15)
C66 0.0339(18) 0.0316(18) 0.0248(16) 0.0019(15) -0.0048(13) 0.0019(15)
C67 0.0333(18) 0.0259(17) 0.0231(15) -0.0005(14) -0.0078(12) -0.0010(14)
C68 0.0358(18) 0.0225(16) 0.0190(14) 0.0010(13) -0.0071(12) -0.0043(14)
C69 0.0276(17) 0.0254(17) 0.0250(15) -0.0042(14) -0.0077(12) -0.0015(13)
C70 0.0391(19) 0.0302(18) 0.0179(15) -0.0022(14) -0.0078(12) -0.0014(15)
C71 0.0355(19) 0.0332(19) 0.0222(16) -0.0038(14) -0.0055(13) 0.0025(15)
C72 0.043(2) 0.0289(18) 0.0229(16) -0.0031(14) -0.0042(13) -0.0038(15)
C73 0.041(2) 0.0256(17) 0.0270(17) -0.0067(14) 0.0006(13) -0.0010(15)
C74 0.038(2) 0.034(2) 0.0316(18) -0.0032(16) -0.0046(14) -0.0010(16)
C75 0.0354(19) 0.0353(19) 0.0283(17) -0.0074(15) -0.0085(13) -0.0016(15)
C76 0.041(2) 0.0319(18) 0.0224(16) -0.0063(14) -0.0108(13) 0.0050(15)
C77 0.062(2) 0.0239(17) 0.0264(17) -0.0038(15) -0.0110(15) 0.0006(17)
C78 0.071(3) 0.0278(19) 0.0265(17) 0.0014(15) -0.0252(17) -0.0093(18)
C79 0.051(2) 0.0290(18) 0.0357(19) 0.0012(16) -0.0221(16) -0.0097(16)
C80 0.0399(19) 0.0279(18) 0.0266(16) 0.0005(14) -0.0145(13) -0.0033(15)
C81 0.0374(19) 0.0235(16) 0.0257(16) -0.0028(14) -0.0134(13) -0.0043(14)
C82 0.047(2) 0.043(2) 0.0291(18) 0.0015(17) -0.0089(15) -0.0024(18)
C83 0.057(3) 0.059(3) 0.0287(19) 0.0002(19) -0.0017(16) -0.006(2)
C84 0.066(3) 0.058(3) 0.0236(18) 0.0057(18) -0.0113(17) -0.012(2)
C85 0.059(3) 0.044(2) 0.0262(18) 0.0069(17) -0.0156(16) -0.0088(19)
C86 0.049(2) 0.038(2) 0.0238(17) -0.0009(16) -0.0102(14) -0.0056(17)
C87 0.048(2) 0.0294(18) 0.0220(16) -0.0012(14) -0.0082(14) -0.0059(16)
C88 0.049(2) 0.0236(17) 0.0205(16) 0.0066(14) -0.0095(14) -0.0026(15)
C89 0.052(2) 0.040(2) 0.0250(17) -0.0006(16) -0.0079(15) -0.0156(18)
C90 0.056(2) 0.040(2) 0.0278(18) 0.0032(16) -0.0108(15) -0.0156(18)
C91 0.061(2) 0.034(2) 0.0199(16) -0.0003(15) -0.0088(15) -0.0131(18)
C92 0.053(2) 0.0334(19) 0.0260(17) 0.0005(16) -0.0067(15) -0.0055(17)
C93 0.045(2) 0.039(2) 0.0295(17) -0.0017(16) -0.0120(14) -0.0083(17)
C94 0.0360(18) 0.0195(16) 0.0206(15) 0.0015(13) -0.0035(12) -0.0039(14)
C95 0.041(2) 0.0269(17) 0.0212(16) 0.0026(14) -0.0041(13) 0.0041(15)
C96 0.060(2) 0.0249(17) 0.0200(16) -0.0004(14) -0.0051(15) -0.0006(17)
C97 0.050(2) 0.0286(19) 0.0316(18) -0.0057(16) 0.0089(15) -0.0074(17)
C98 0.039(2) 0.0303(18) 0.0305(17) -0.0074(15) 0.0006(14) -0.0058(15)
C99 0.0354(19) 0.0274(17) 0.0286(17) -0.0019(14) -0.0071(13) -0.0050(15)
C100 0.044(2) 0.0256(17) 0.0219(15) 0.0033(14) -0.0143(13) -0.0073(15)
C101 0.043(2) 0.0267(18) 0.0260(16) -0.0018(14) -0.0100(13) -0.0032(15)
C102 0.044(2) 0.0326(19) 0.0293(17) 0.0043(15) -0.0158(14) -0.0116(16)
C103 0.054(2) 0.0229(17) 0.0320(18) 0.0026(15) -0.0200(15) -0.0076(16)
C104 0.047(2) 0.0262(18) 0.0258(16) 0.0036(14) -0.0159(14) -0.0034(16)
C105 0.041(2) 0.0281(18) 0.0248(16) 0.0016(14) -0.0109(13) -0.0052(15)
C106 0.047(2) 0.0286(18) 0.0391(19) -0.0014(16) -0.0156(15) -0.0106(16)
C107 0.067(3) 0.077(3) 0.062(3) -0.024(3) 0.003(2) -0.038(3)
C108 0.067(3) 0.044(2) 0.065(3) -0.007(2) -0.039(2) -0.008(2)
C109 0.061(3) 0.034(2) 0.053(2) -0.0123(19) -0.0232(19) -0.0077(19)
C110 0.0405(19) 0.0318(18) 0.0246(16) 0.0049(15) -0.0150(13) -0.0074(15)
C111 0.061(3) 0.040(2) 0.037(2) 0.0151(17) -0.0288(17) -0.0168(19)
C112 0.051(2) 0.058(2) 0.0220(17) -0.0020(17) -0.0117(15) -0.0075(19)
C113 0.050(2) 0.038(2) 0.0375(19) 0.0048(17) -0.0231(16) -0.0078(17)
C114 0.037(2) 0.0287(18) 0.049(2) 0.0050(17) -0.0035(15) -0.0119(16)
C115 0.047(2) 0.038(2) 0.069(3) 0.002(2) 0.009(2) -0.0107(19)
C116 0.052(3) 0.043(2) 0.067(3) 0.001(2) -0.022(2) -0.017(2)
C117 0.047(2) 0.039(2) 0.056(2) 0.0134(19) -0.0124(18) -0.0124(18)
C118 0.0352(18) 0.0286(18) 0.0260(16) -0.0062(14) -0.0031(13) -0.0042(14)
C119 0.048(2) 0.035(2) 0.038(2) -0.0134(17) 0.0085(16) -0.0080(17)
C120 0.041(2) 0.050(2) 0.0243(17) -0.0017(16) -0.0058(14) -0.0085(18)
C121 0.0343(19) 0.041(2) 0.0342(18) -0.0093(16) -0.0015(14) -0.0057(16)
C122 0.052(2) 0.0250(18) 0.038(2) -0.0022(16) 0.0019(16) -0.0046(16)
C123 0.0345(19) 0.034(2) 0.0402(19) 0.0061(17) -0.0098(14) -0.0021(16)
C125 0.047(2) 0.033(2) 0.040(2) -0.0092(17) -0.0104(16) -0.0027(17)
C126 0.095(4) 0.039(2) 0.0219(19) -0.0034(18) 0.0002(19) 0.014(2)
C127 0.049(2) 0.049(2) 0.048(2) 0.015(2) -0.0293(19) -0.0124(19)
C128 0.062(3) 0.092(4) 0.036(2) 0.007(3) -0.002(2) -0.006(3)
C129 0.078(3) 0.050(2) 0.028(2) 0.0055(19) -0.0156(18) -0.004(2)
C130 0.060(3) 0.092(4) 0.0276(19) 0.002(2) -0.0105(18) -0.037(3)
C131 0.061(3) 0.063(3) 0.0273(19) -0.008(2) -0.0089(17) -0.005(2)
C132 0.118(4) 0.041(2) 0.0197(19) -0.0011(18) -0.018(2) 0.019(3)
C133 0.040(2) 0.051(2) 0.044(2) -0.013(2) 0.0014(16) -0.0043(19)
C134 0.053(2) 0.039(2) 0.036(2) 0.0014(17) -0.0147(16) -0.0025(18)
C135 0.050(2) 0.031(2) 0.045(2) 0.0098(18) -0.0109(17) -0.0059(18)
F33 0.0670(19) 0.0451(15) 0.192(4) -0.0433(19) -0.042(2) 0.0134(14)
C137 0.045(2) 0.035(2) 0.0374(19) -0.0114(17) -0.0139(15) 0.0064(17)
F14 0.067(2) 0.200(4) 0.0502(16) 0.000(2) 0.0088(14) 0.036(2)
F15 0.090(2) 0.146(3) 0.0605(17) -0.0305(19) 0.0290(15) -0.053(2)
F30 0.0531(18) 0.082(2) 0.149(3) 0.010(2) 0.0494(19) -0.0021(15)
C136 0.073(3) 0.0224(17) 0.040(2) -0.0004(16) -0.0319(18) -0.0055(18)
F1 0.144(10) 0.255(12) 0.044(3) -0.041(6) -0.051(5) 0.127(8)
F2 0.061(4) 0.046(3) 0.094(4) -0.024(2) -0.026(3) 0.032(3)
F3 0.057(4) 0.061(3) 0.297(15) -0.057(6) -0.071(6) 0.020(3)
F1A 0.050(6) 0.132(13) 0.102(13) 0.095(12) -0.024(8) -0.019(8)
F2A 0.042(9) 0.23(2) 0.047(7) -0.036(10) 0.001(5) 0.055(11)
F3A 0.047(8) 0.054(6) 0.110(13) -0.036(7) -0.047(8) 0.027(5)
C124 0.047(3) 0.048(3) 0.075(3) -0.027(2) -0.021(2) 0.012(2)

loop_
_atom_type_symbol
_atom_type_description
_atom_type_scat_dispersion_real
_atom_type_scat_dispersion_imag
_atom_type_scat_source
C C 0.0181 0.0091 'International Tables Vol C Tables 4.2.6.8 and 6.1.1.4'
H H 0.0000 0.0000 'International Tables Vol C Tables 4.2.6.8 and 6.1.1.4'
N N 0.0311 0.0180 'International Tables Vol C Tables 4.2.6.8 and 6.1.1.4'
O O 0.0492 0.0322 'International Tables Vol C Tables 4.2.6.8 and 6.1.1.4'
F F 0.0727 0.0534 'International Tables Vol C Tables 4.2.6.8 and 6.1.1.4'
Zn Zn -1.5491 0.6778 'International Tables Vol C Tables 4.2.6.8 and 6.1.1.4'

loop_
_geom_angle_atom_site_label_1
_geom_angle_atom_site_label_2
_geom_angle_atom_site_label_3
_geom_angle
N1 Zn1 N4 90.16(10)
N1 Zn1 N3 167.34(11)
N4 Zn1 N3 88.85(10)
N1 Zn1 N2 88.95(10)
N4 Zn1 N2 166.21(11)
N3 Zn1 N2 89.01(10)
N1 Zn1 O1 97.12(9)
N4 Zn1 O1 98.71(9)
N3 Zn1 O1 95.50(9)
N2 Zn1 O1 95.06(9)
C20 N1 C3 107.3(2)
C20 N1 Zn1 126.2(2)
C3 N1 Zn1 126.4(2)
Zn1 O1 Zn2 151.49(9)
C2 C1 C20 107.8(3)
N5 Zn2 N6 90.51(10)
N5 Zn2 N7 166.16(10)
N6 Zn2 N7 88.34(10)
N5 Zn2 N8 88.65(10)
N6 Zn2 N8 167.04(10)
N7 Zn2 N8 89.39(10)
N5 Zn2 O1 100.36(9)
N6 Zn2 O1 99.92(9)
N7 Zn2 O1 93.42(9)
N8 Zn2 O1 92.95(9)
C69 O2 C68 115.1(2)
C5 N2 C8 105.8(2)
C5 N2 Zn1 126.47(19)
C8 N2 Zn1 126.8(2)
C1 C2 C3 107.4(3)
C54 O3 C53 115.8(2)
C10 N3 C13 106.7(2)
C10 N3 Zn1 126.9(2)
C13 N3 Zn1 126.31(19)
N1 C3 C4 125.9(3)
N1 C3 C2 108.7(3)
C4 C3 C2 125.4(3)
C3 C4 C5 125.3(3)
C3 C4 C70 117.2(3)
C5 C4 C70 117.4(3)
C15 N4 C18 106.0(2)
C15 N4 Zn1 127.24(19)
C18 N4 Zn1 126.7(2)
C40 N5 C23 106.5(3)
C40 N5 Zn2 127.4(2)
C23 N5 Zn2 125.9(2)
N2 C5 C4 124.9(3)
N2 C5 C6 110.2(3)
C4 C5 C6 124.9(3)
C28 N6 C25 106.2(2)
C28 N6 Zn2 127.46(19)
C25 N6 Zn2 126.3(2)
C7 C6 C5 106.8(3)
C30 N7 C33 106.3(2)
C30 N7 Zn2 126.9(2)
C33 N7 Zn2 126.8(2)
C6 C7 C8 107.1(3)
C35 N8 C38 106.9(2)
C35 N8 Zn2 126.2(2)
C38 N8 Zn2 126.10(19)
N2 C8 C9 125.2(3)
N2 C8 C7 110.0(3)
C9 C8 C7 124.8(3)
C10 C9 C8 125.1(3)
C10 C9 C81 118.1(3)
C8 C9 C81 116.8(3)
N3 C10 C9 126.3(3)
N3 C10 C11 109.4(3)
C9 C10 C11 124.3(3)
C12 C11 C10 107.2(3)
C11 C12 C13 107.3(3)
N3 C13 C14 126.1(3)
N3 C13 C12 109.3(3)
C14 C13 C12 124.6(3)
C13 C14 C15 124.8(3)
C13 C14 C67 116.7(3)
C15 C14 C67 118.5(3)
N4 C15 C14 125.3(3)
N4 C15 C16 110.2(3)
C14 C15 C16 124.4(3)
C17 C16 C15 106.5(3)
C16 C17 C18 107.5(3)
N4 C18 C19 124.8(3)
N4 C18 C17 109.8(3)
C19 C18 C17 125.4(3)
C20 C19 C18 125.9(3)
C20 C19 C87 117.2(3)
C18 C19 C87 116.9(3)
N1 C20 C19 126.1(3)
N1 C20 C1 108.8(3)
C19 C20 C1 125.1(3)
C22 C21 C40 106.9(3)
C21 C22 C23 107.6(3)
N5 C23 C24 125.8(3)
N5 C23 C22 109.2(3)
C24 C23 C22 125.0(3)
C23 C24 C25 126.1(3)
C23 C24 C88 116.9(3)
C25 C24 C88 116.8(3)
N6 C25 C24 125.0(3)
N6 C25 C26 110.1(3)
C24 C25 C26 124.9(3)
C27 C26 C25 106.8(3)
C26 C27 C28 107.4(3)
N6 C28 C29 125.2(3)
N6 C28 C27 109.4(3)
C29 C28 C27 125.3(3)
C28 C29 C30 124.5(3)
C28 C29 C52 118.7(3)
C30 C29 C52 116.8(3)
N7 C30 C29 125.8(3)
N7 C30 C31 110.1(3)
C29 C30 C31 124.1(3)
C32 C31 C30 107.0(3)
C31 C32 C33 107.3(3)
N7 C33 C34 125.3(3)
N7 C33 C32 109.3(3)
C34 C33 C32 125.5(3)
C33 C34 C35 126.0(3)
C33 C34 C94 116.7(3)
C35 C34 C94 117.3(3)
N8 C35 C34 125.8(3)
N8 C35 C36 108.9(3)
C34 C35 C36 125.3(3)
C37 C36 C35 107.3(3)
C36 C37 C38 107.6(3)
N8 C38 C39 124.8(3)
N8 C38 C37 109.3(3)
C39 C38 C37 125.7(3)
C38 C39 C40 125.5(3)
C38 C39 C100 118.2(3)
C40 C39 C100 116.3(3)
N5 C40 C39 124.8(3)
N5 C40 C21 109.7(3)
C39 C40 C21 125.5(3)
O5 C41 O4 120.2(3)
O5 C41 C42 122.3(3)
O4 C41 C42 117.5(3)
C43 C42 C54 118.0(3)
C43 C42 C41 119.0(3)
C54 C42 C41 122.9(3)
C44 C43 C42 122.1(3)
C43 C44 C45 117.4(3)
C43 C44 C110 119.1(3)
C45 C44 C110 123.4(3)
C46 C45 C44 122.6(3)
C54 C46 C45 118.1(3)
C54 C46 C47 117.7(3)
C45 C46 C47 124.0(3)
C48 C47 C136 111.4(3)
C48 C47 C137 108.4(3)
C136 C47 C137 109.5(3)
C48 C47 C46 107.6(2)
C136 C47 C46 111.2(3)
C137 C47 C46 108.7(3)
C49 C48 C53 116.9(3)
C49 C48 C47 124.4(3)
C53 C48 C47 118.3(3)
C48 C49 C50 122.8(3)
C51 C50 C49 117.8(3)
C51 C50 C106 122.2(3)
C49 C50 C106 119.9(3)
C50 C51 C52 121.6(3)
C53 C52 C51 117.6(3)
C53 C52 C29 120.1(3)
C51 C52 C29 122.3(3)
C52 C53 O3 117.3(3)
C52 C53 C48 123.3(3)
O3 C53 C48 119.5(3)
C46 C54 O3 120.7(3)
C46 C54 C42 121.7(3)
O3 C54 C42 117.6(3)
O7 C56 O6 122.6(3)
O7 C56 C57 121.1(3)
O6 C56 C57 116.3(3)
C58 C57 C69 118.4(3)
C58 C57 C56 118.5(3)
C69 C57 C56 123.0(3)
C57 C58 C59 121.9(3)
C60 C59 C58 117.4(3)
C60 C59 C118 123.6(3)
C58 C59 C118 119.0(3)
C59 C60 C61 122.9(3)
C69 C61 C60 117.1(3)
C69 C61 C62 118.2(3)
C60 C61 C62 124.6(3)
C122 C62 C61 112.3(3)
C122 C62 C63 112.3(3)
C61 C62 C63 107.3(3)
C122 C62 C123 108.9(3)
C61 C62 C123 108.4(3)
C63 C62 C123 107.5(3)
C64 C63 C68 117.5(3)
C64 C63 C62 124.7(3)
C68 C63 C62 117.8(3)
C65 C64 C63 122.0(3)
C64 C65 C66 118.4(3)
C64 C65 C114 118.8(3)
C66 C65 C114 122.8(3)
C65 C66 C67 122.1(3)
C66 C67 C68 116.9(3)
C66 C67 C14 123.3(3)
C68 C67 C14 119.7(3)
C63 C68 C67 123.0(3)
C63 C68 O2 120.1(3)
C67 C68 O2 116.9(3)
O2 C69 C57 118.1(3)
O2 C69 C61 119.7(3)
C57 C69 C61 122.2(3)
C71 C70 C75 118.2(3)
C71 C70 C4 120.9(3)
C75 C70 C4 120.9(3)
C70 C71 C72 120.8(3)
C73 C72 C71 120.8(3)
C73 C72 C125 119.8(3)
C71 C72 C125 119.5(3)
C72 C73 C74 118.9(3)
C73 C74 C75 121.0(3)
C73 C74 C124 119.5(3)
C75 C74 C124 119.5(3)
C74 C75 C70 120.3(3)
C81 C76 C77 120.6(3)
C78 C77 C76 120.6(3)
C78 C77 C126 119.3(3)
C76 C77 C126 120.0(3)
C79 C78 C77 119.5(3)
C78 C79 C80 120.5(3)
C78 C79 C127 119.6(3)
C80 C79 C127 119.9(3)
C81 C80 C79 120.8(3)
C76 C81 C80 118.0(3)
C76 C81 C9 121.7(3)
C80 C81 C9 120.3(3)
C87 C82 C83 120.4(3)
C84 C83 C82 120.8(4)
C84 C83 C128 119.0(3)
C82 C83 C128 120.2(4)
C83 C84 C85 119.5(3)
C84 C85 C86 119.9(3)
C84 C85 C129 121.4(3)
C86 C85 C129 118.6(4)
C87 C86 C85 120.2(3)
C82 C87 C86 119.1(3)
C82 C87 C19 120.0(3)
C86 C87 C19 120.9(3)
C89 C88 C93 119.2(3)
C89 C88 C24 120.1(3)
C93 C88 C24 120.8(3)
C88 C89 C90 121.5(4)
C91 C90 C89 119.3(3)
C91 C90 C130 121.8(3)
C89 C90 C130 119.0(4)
C92 C91 C90 119.3(3)
C91 C92 C93 122.3(3)
C91 C92 C131 118.1(3)
C93 C92 C131 119.6(3)
C88 C93 C92 118.5(3)
C99 C94 C95 119.9(3)
C99 C94 C34 119.4(3)
C95 C94 C34 120.7(3)
C94 C95 C96 119.2(3)
C97 C96 C95 120.6(3)
C97 C96 C132 119.4(3)
C95 C96 C132 120.0(3)
C96 C97 C98 119.9(3)
C97 C98 C99 120.3(3)
C97 C98 C133 119.1(3)
C99 C98 C133 120.5(3)
C94 C99 C98 120.1(3)
C105 C100 C101 117.8(3)
C105 C100 C39 121.8(3)
C101 C100 C39 120.3(3)
C102 C101 C100 121.2(3)
C103 C102 C101 120.3(3)
C103 C102 C135 119.7(3)
C101 C102 C135 120.0(3)
C102 C103 C104 119.5(3)
C103 C104 C105 119.9(3)
C103 C104 C134 118.9(3)
C105 C104 C134 121.1(3)
C100 C105 C104 121.2(3)
C108 C106 C109 106.4(3)
C108 C106 C107 111.0(4)
C109 C106 C107 109.0(3)
C108 C106 C50 111.4(3)
C109 C106 C50 110.2(3)
C107 C106 C50 108.7(3)
C111 C110 C44 112.4(3)
C111 C110 C113 108.7(3)
C44 C110 C113 108.4(3)
C111 C110 C112 108.0(3)
C44 C110 C112 109.9(3)
C113 C110 C112 109.5(3)
C115 C114 C117 109.2(3)
C115 C114 C116 108.4(3)
C117 C114 C116 109.2(3)
C115 C114 C65 111.4(3)
C117 C114 C65 109.7(3)
C116 C114 C65 108.9(3)
C120 C118 C119 107.7(3)
C120 C118 C121 110.3(3)
C119 C118 C121 108.7(3)
C120 C118 C59 110.2(3)
C119 C118 C59 111.8(3)
C121 C118 C59 108.1(2)
F5 C125 F4 107.4(3)
F5 C125 F6 106.9(3)
F4 C125 F6 105.7(3)
F5 C125 C72 112.7(3)
F4 C125 C72 111.9(3)
F6 C125 C72 111.9(3)
F7 C126 F9A 46.2(7)
F7 C126 F8 122.4(5)
F9A C126 F8 118.1(5)
F7 C126 F9 102.6(5)
F9A C126 F9 56.6(7)
F8 C126 F9 95.2(3)
F7 C126 C77 112.1(4)
F9A C126 C77 124.0(5)
F8 C126 C77 115.6(3)
F9 C126 C77 104.3(4)
F7 C126 F7A 53.2(5)
F9A C126 F7A 94.0(8)
F8 C126 F7A 82.1(5)
F9 C126 F7A 145.2(4)
C77 C126 F7A 108.0(4)
F12 C127 F11 109.8(4)
F12 C127 F10 103.8(4)
F11 C127 F10 104.3(3)
F12 C127 C79 114.1(3)
F11 C127 C79 113.0(3)
F10 C127 C79 111.1(3)
F14 C128 F15 106.2(5)
F14 C128 F13 106.6(4)
F15 C128 F13 106.3(3)
F14 C128 C83 112.8(3)
F15 C128 C83 112.3(4)
F13 C128 C83 112.1(4)
F17 C129 F18 107.3(3)
F17 C129 F16 106.0(4)
F18 C129 F16 106.0(3)
F17 C129 C85 112.5(3)
F18 C129 C85 112.3(4)
F16 C129 C85 112.3(3)
F19 C130 F20 108.3(4)
F19 C130 F21 104.5(4)
F20 C130 F21 105.2(4)
F19 C130 C90 113.2(4)
F20 C130 C90 112.3(4)
F21 C130 C90 112.8(4)
F24 C131 F23 106.6(4)
F24 C131 F22 106.7(4)
F23 C131 F22 105.1(3)
F24 C131 C92 114.0(3)
F23 C131 C92 112.3(3)
F22 C131 C92 111.5(4)
F25 C132 F27 112.3(5)
F25 C132 F26 103.9(4)
F27 C132 F26 101.6(3)
F25 C132 C96 114.1(3)
F27 C132 C96 115.3(3)
F26 C132 C96 108.0(4)
F29 C133 F28 109.1(4)
F29 C133 F30 104.8(3)
F28 C133 F30 105.2(4)
F29 C133 C98 112.8(3)
F28 C133 C98 113.1(3)
F30 C133 C98 111.3(3)
F31 C134 F33 104.8(3)
F31 C134 F32 106.0(3)
F33 C134 F32 107.2(3)
F31 C134 C104 113.1(3)
F33 C134 C104 112.6(3)
F32 C134 C104 112.7(3)
F36 C135 F34 107.9(3)
F36 C135 F35 106.1(3)
F34 C135 F35 106.4(3)
F36 C135 C102 112.6(3)
F34 C135 C102 112.2(3)
F35 C135 C102 111.2(3)
F1 C124 F2A 118.6(12)
F1 C124 F2 109.5(7)
F2A C124 F2 25.0(13)
F1 C124 F3A 65.3(7)
F2A C124 F3A 110.4(11)
F2 C124 F3A 130.3(7)
F1 C124 F3 110.6(7)
F2A C124 F3 75.8(11)
F2 C124 F3 100.8(5)
F3A C124 F3 48.0(6)
F1 C124 F1A 31.2(9)
F2A C124 F1A 104.0(13)
F2 C124 F1A 85.9(11)
F3A C124 F1A 96.1(9)
F3 C124 F1A 137.2(9)
F1 C124 C74 115.1(5)
F2A C124 C74 120.0(10)
F2 C124 C74 111.5(5)
F3A C124 C74 114.8(6)
F3 C124 C74 108.4(5)
F1A C124 C74 108.1(8)

loop_
_geom_bond_atom_site_label_1
_geom_bond_atom_site_label_2
_geom_bond_distance
Zn1 N1 2.048(2)
Zn1 N4 2.053(3)
Zn1 N3 2.058(2)
Zn1 N2 2.064(3)
Zn1 O1 2.393(2)
N1 C20 1.367(4)
N1 C3 1.378(4)
O1 Zn2 2.432(2)
C1 C2 1.334(5)
C1 C20 1.451(4)
Zn2 N5 2.050(2)
Zn2 N6 2.051(3)
Zn2 N7 2.058(2)
Zn2 N8 2.065(3)
O2 C69 1.388(3)
O2 C68 1.397(4)
N2 C5 1.373(4)
N2 C8 1.380(4)
C2 C3 1.453(4)
O3 C54 1.387(3)
O3 C53 1.398(4)
N3 C10 1.372(4)
N3 C13 1.380(4)
C3 C4 1.400(4)
C4 C5 1.409(4)
C4 C70 1.495(4)
N4 C15 1.374(4)
N4 C18 1.377(4)
F4 C125 1.338(4)
O4 C41 1.272(4)
N5 C40 1.370(4)
N5 C23 1.375(4)
O5 C41 1.265(4)
F5 C125 1.332(4)
C5 C6 1.437(4)
F6 C125 1.342(4)
N6 C28 1.367(4)
N6 C25 1.376(4)
C6 C7 1.358(4)
O6 C56 1.268(4)
O7 C56 1.262(4)
N7 C30 1.367(4)
N7 C33 1.379(4)
C7 C8 1.434(4)
F7 C126 1.235(6)
F8 C126 1.277(5)
F9 C126 1.463(6)
F7A C126 1.544(9)
F9A C126 1.247(7)
N8 C35 1.370(4)
N8 C38 1.373(4)
C8 C9 1.413(4)
C9 C10 1.397(4)
C9 C81 1.485(4)
C10 C11 1.452(4)
F10 C127 1.340(4)
F11 C127 1.289(4)
F12 C127 1.281(5)
C11 C12 1.345(4)
C12 C13 1.449(4)
C13 C14 1.400(4)
F13 C128 1.337(5)
C14 C15 1.405(4)
C14 C67 1.496(4)
C15 C16 1.441(4)
C16 C17 1.357(4)
F16 C129 1.351(5)
C17 C18 1.434(5)
F17 C129 1.331(5)
C18 C19 1.408(4)
F18 C129 1.343(4)
C19 C20 1.402(5)
C19 C87 1.497(4)
F19 C130 1.322(4)
F20 C130 1.326(5)
C21 C22 1.344(5)
C21 C40 1.442(4)
F21 C130 1.336(6)
C22 C23 1.439(4)
F22 C131 1.354(5)
C23 C24 1.399(4)
F23 C131 1.332(5)
C24 C25 1.408(5)
C24 C88 1.504(4)
F24 C131 1.331(5)
C25 C26 1.442(4)
F25 C132 1.244(5)
F26 C132 1.372(5)
F27 C132 1.289(5)
C26 C27 1.341(4)
C27 C28 1.453(4)
C28 C29 1.400(4)
F28 C133 1.302(5)
C29 C30 1.411(4)
C29 C52 1.505(4)
F29 C133 1.302(4)
C30 C31 1.434(4)
C31 C32 1.348(4)
F31 C134 1.315(4)
C32 C33 1.439(4)
F32 C134 1.337(4)
C33 C34 1.397(4)
C34 C35 1.399(4)
C34 C94 1.515(4)
F34 C135 1.332(4)
C35 C36 1.451(4)
F35 C135 1.351(4)
C36 C37 1.338(4)
F36 C135 1.313(4)
C37 C38 1.437(4)
C38 C39 1.408(4)
C39 C40 1.408(4)
C39 C100 1.496(4)
C41 C42 1.481(4)
C42 C43 1.398(4)
C42 C54 1.403(4)
C43 C44 1.386(4)
C44 C45 1.402(4)
C44 C110 1.538(4)
C45 C46 1.387(4)
C46 C54 1.382(4)
C46 C47 1.545(4)
C47 C48 1.529(4)
C47 C136 1.533(5)
C47 C137 1.537(5)
C48 C49 1.385(4)
C48 C53 1.397(4)
C49 C50 1.393(4)
C50 C51 1.391(4)
C50 C106 1.541(5)
C51 C52 1.409(4)
C52 C53 1.372(4)
C56 C57 1.494(4)
C57 C58 1.390(4)
C57 C69 1.390(4)
C58 C59 1.398(4)
C59 C60 1.391(4)
C59 C118 1.539(4)
C60 C61 1.399(4)
C61 C69 1.394(4)
C61 C62 1.531(5)
C62 C122 1.527(4)
C62 C63 1.534(4)
C62 C123 1.552(4)
C63 C64 1.388(5)
C63 C68 1.389(4)
C64 C65 1.388(5)
C65 C66 1.390(4)
C65 C114 1.551(5)
C66 C67 1.391(5)
C67 C68 1.397(4)
C70 C71 1.393(5)
C70 C75 1.401(5)
C71 C72 1.399(5)
C72 C73 1.380(5)
C72 C125 1.495(5)
C73 C74 1.383(5)
C74 C75 1.399(5)
C74 C124 1.499(5)
C76 C81 1.393(4)
C76 C77 1.400(4)
C77 C78 1.377(5)
C77 C126 1.493(5)
C78 C79 1.373(5)
C79 C80 1.400(4)
C79 C127 1.489(5)
C80 C81 1.396(4)
C82 C87 1.386(5)
C82 C83 1.394(5)
C83 C84 1.380(6)
C83 C128 1.500(6)
C84 C85 1.384(5)
C85 C86 1.414(5)
C85 C129 1.498(6)
C86 C87 1.389(5)
C88 C89 1.383(5)
C88 C93 1.398(5)
C89 C90 1.404(5)
C90 C91 1.383(5)
C90 C130 1.473(6)
C91 C92 1.374(5)
C92 C93 1.400(4)
C92 C131 1.502(5)
C94 C99 1.381(5)
C94 C95 1.394(4)
C95 C96 1.410(4)
C96 C97 1.373(5)
C96 C132 1.488(5)
C97 C98 1.380(5)
C98 C99 1.400(4)
C98 C133 1.498(5)
C100 C105 1.389(5)
C100 C101 1.396(5)
C101 C102 1.384(5)
C102 C103 1.381(5)
C102 C135 1.501(5)
C103 C104 1.385(5)
C104 C105 1.393(5)
C104 C134 1.491(5)
C106 C108 1.530(5)
C106 C109 1.535(5)
C106 C107 1.535(5)
C110 C111 1.517(5)
C110 C113 1.540(5)
C110 C112 1.541(5)
C114 C115 1.517(5)
C114 C117 1.533(5)
C114 C116 1.541(5)
C118 C120 1.535(5)
C118 C119 1.535(4)
C118 C121 1.535(5)
C128 F14 1.335(5)
C128 F15 1.334(6)
C133 F30 1.334(5)
C134 F33 1.316(4)
F1 C124 1.240(8)
F2 C124 1.311(6)
F3 C124 1.374(8)
F1A C124 1.370(10)
F2A C124 1.269(12)
F3A C124 1.332(9)

loop_
_platon_squeeze_void_nr
_platon_squeeze_void_average_x
_platon_squeeze_void_average_y
_platon_squeeze_void_average_z
_platon_squeeze_void_volume
_platon_squeeze_void_count_electrons
_platon_squeeze_void_content
1 -0.003 0.006 0.000 2273 601 ' '
